data_7033223
loop_
_publ_author_name
'Solomatina, A. I.'
'Krupenya, D. V.'
'Gurzhiy, V. V.'
'Zlatkin, I.'
'Pushkarev, A. P.'
'Bochkarev, M. N.'
'Besley, N. A.'
'Bichoutskaia, E.'
'Tunik, S. P.'

_publ_section_title
;
 Cyclometallated platinum(ii) complexes containing NHC ligands: synthesis,
 characterization, photophysics and their application as emitters in
 OLEDs.
;
_journal_issue 16
_journal_name_full 'Dalton transactions (Cambridge, England : 2003)'
_journal_page_first 7152
_journal_page_last 7162
_journal_paper_doi 10.1039/c4dt03106g
_journal_volume 44
_journal_year 2015
_chemical_formula_moiety 'C28 H24 Cl N3 Pt'
_chemical_formula_sum 'C28 H24 Cl N3 Pt'
_chemical_formula_weight 633.04
_chemical_name_systematic
;
 ?
;
_space_group_crystal_system monoclinic
_space_group_IT_number 14
_space_group_name_Hall '-P 2yn'
_space_group_name_H-M_alt 'P 1 21/n 1'
_symmetry_space_group_name_Hall '-P 2yn'
_symmetry_space_group_name_H-M 'P 1 21/n 1'
_atom_sites_solution_hydrogens geom
_audit_creation_date 2014-01-15
_audit_creation_method
;
Olex2 1.2
(compiled 2013.12.10 svn.r2850 for OlexSys, GUI svn.r4736)
;
_audit_update_record
;
2014-02-05 deposited with the CCDC.
2014-11-24 downloaded from the CCDC.
;
_cell_angle_alpha 90
_cell_angle_beta 106.113(2)
_cell_angle_gamma 90
_cell_formula_units_Z 4
_cell_length_a 11.2550(2)
_cell_length_b 14.2139(3)
_cell_length_c 15.1471(4)
_cell_measurement_reflns_used 5493
_cell_measurement_temperature 100(2)
_cell_measurement_theta_max 31.7145
_cell_measurement_theta_min 2.6349
_cell_volume 2328.00(9)
_computing_cell_refinement
;
CrysAlisPro, Agilent Technologies,
Version 1.171.36.20 (release 27-06-2012 CrysAlis171 .NET)
(compiled Jul 11 2012,15:38:31)
;
_computing_data_collection
;
CrysAlisPro, Agilent Technologies,
Version 1.171.36.20 (release 27-06-2012 CrysAlis171 .NET)
(compiled Jul 11 2012,15:38:31)
;
_computing_data_reduction
;
CrysAlisPro, Agilent Technologies,
Version 1.171.36.20 (release 27-06-2012 CrysAlis171 .NET)
(compiled Jul 11 2012,15:38:31)
;
_computing_molecular_graphics 'Olex2 (Dolomanov et al., 2009)'
_computing_publication_material 'Olex2 (Dolomanov et al., 2009)'
_computing_structure_refinement 'ShelXL (Sheldrick, 2008)'
_diffrn_ambient_temperature 100(2)
_diffrn_detector_area_resol_mean 16.2096
_diffrn_measured_fraction_theta_full 0.999
_diffrn_measured_fraction_theta_max 0.999
_diffrn_measurement_device_type 'Xcalibur, Eos'
_diffrn_measurement_method '\w scans'
_diffrn_orient_matrix_UB_11 0.0311301000
_diffrn_orient_matrix_UB_12 0.0237424000
_diffrn_orient_matrix_UB_13 -0.0282285000
_diffrn_orient_matrix_UB_21 -0.0093243000
_diffrn_orient_matrix_UB_22 -0.0393797000
_diffrn_orient_matrix_UB_23 -0.0299759000
_diffrn_orient_matrix_UB_31 -0.0569525000
_diffrn_orient_matrix_UB_32 0.0193882000
_diffrn_orient_matrix_UB_33 -0.0261321000
_diffrn_radiation_monochromator graphite
_diffrn_radiation_type MoK\a
_diffrn_radiation_wavelength 0.71073
_diffrn_reflns_av_R_equivalents 0.0298
_diffrn_reflns_av_unetI/netI 0.0435
_diffrn_reflns_Laue_measured_fraction_full 0.999
_diffrn_reflns_Laue_measured_fraction_max 0.999
_diffrn_reflns_limit_h_max 9
_diffrn_reflns_limit_h_min -14
_diffrn_reflns_limit_k_max 16
_diffrn_reflns_limit_k_min -18
_diffrn_reflns_limit_l_max 19
_diffrn_reflns_limit_l_min -18
_diffrn_reflns_number 11999
_diffrn_reflns_point_group_measured_fraction_full 0.999
_diffrn_reflns_point_group_measured_fraction_max 0.999
_diffrn_reflns_theta_full 25.242
_diffrn_reflns_theta_max 27.500
_diffrn_reflns_theta_min 2.640
_diffrn_source 'Enhance (Mo) X-ray Source'
_exptl_absorpt_coefficient_mu 6.164
_exptl_absorpt_correction_T_max 1.00000
_exptl_absorpt_correction_T_min 0.76197
_exptl_absorpt_correction_type multi-scan
_exptl_absorpt_process_details
;
CrysAlisPro, Agilent Technologies,
Version 1.171.36.20 (release 27-06-2012 CrysAlis171 .NET)
(compiled Jul 11 2012,15:38:31)
Empirical absorption correction using spherical harmonics,
 implemented in SCALE3 ABSPACK scaling algorithm.
;
_exptl_crystal_colour 'light yellow'
_exptl_crystal_density_diffrn 1.806
_exptl_crystal_description prism
_exptl_crystal_F_000 1232
_exptl_crystal_size_max 0.20
_exptl_crystal_size_mid 0.18
_exptl_crystal_size_min 0.13
_refine_diff_density_max 2.014
_refine_diff_density_min -0.890
_refine_diff_density_rms 0.139
_refine_ls_extinction_method none
_refine_ls_goodness_of_fit_ref 1.065
_refine_ls_hydrogen_treatment constr
_refine_ls_matrix_type full
_refine_ls_number_parameters 298
_refine_ls_number_reflns 5344
_refine_ls_number_restraints 0
_refine_ls_restrained_S_all 1.065
_refine_ls_R_factor_all 0.0408
_refine_ls_R_factor_gt 0.0270
_refine_ls_shift/su_max 0.000
_refine_ls_shift/su_mean 0.000
_refine_ls_structure_factor_coef Fsqd
_refine_ls_weighting_details 'w=1/[\s^2^(Fo^2^)+(0.0223P)^2^] where P=(Fo^2^+2Fc^2^)/3'
_refine_ls_weighting_scheme calc
_refine_ls_wR_factor_gt 0.0532
_refine_ls_wR_factor_ref 0.0580
_reflns_Friedel_coverage 0.000
_reflns_number_gt 4363
_reflns_number_total 5344
_reflns_threshold_expression 'I > 2\s(I)'
_cod_data_source_file c4dt03106g2.cif
_cod_data_source_block nc_1pt_2cl
_cod_depositor_comments 'Adding full bibliography for 7033218--7033223.cif.'
_cod_original_cell_volume 2327.98(9)
_cod_database_code 7033223
_shelxl_version_number 2013-4
_shelx_space_group_comment
;
The symmetry employed for this shelxl refinement is uniquely defined
by the following loop, which should always be used as a source of
symmetry information in preference to the above space-group names.
They are only intended as comments.
;
_reflns_odcompleteness_completeness 99.90
_reflns_odcompleteness_iscentric 1
_reflns_odcompleteness_theta 29.51
_olex2_refinement_description
;
1. Fixed Uiso
 At 1.2 times of:
  All C(H) groups, All C(H,H) groups
2.a Secondary CH2 refined with riding coordinates:
 C13(H13A,H13B), C20(H20A,H20B)
2.b Aromatic/amide H refined with riding coordinates:
 C1(H1), C2(H2), C3(H3), C4(H4), C7(H7), C8(H8), C9(H9), C10(H10), C15(H15),
 C16(H16), C17(H17), C18(H18), C19(H19), C22(H22), C23(H23), C24(H24), C25(H25),
  C26(H26), C27(H27), C28(H28)
;

loop_
_space_group_symop_operation_xyz
'x, y, z'
'-x+1/2, y+1/2, -z+1/2'
'-x, -y, -z'
'x-1/2, -y-1/2, z-1/2'

loop_
_atom_site_label
_atom_site_type_symbol
_atom_site_fract_x
_atom_site_fract_y
_atom_site_fract_z
_atom_site_U_iso_or_equiv
_atom_site_adp_type
_atom_site_occupancy
_atom_site_site_symmetry_order
_atom_site_calc_flag
_atom_site_refinement_flags_posn
Pt1 Pt 0.63822(2) 0.76767(2) 0.03592(2) 0.01312(5) Uani 1 1 d .
Cl1 Cl 0.42560(8) 0.72553(7) -0.03248(7) 0.0181(2) Uani 1 1 d .
N1 N 0.6238(3) 0.8979(2) -0.0272(2) 0.0169(7) Uani 1 1 d .
N2 N 0.6671(3) 0.5581(2) 0.0693(2) 0.0131(7) Uani 1 1 d .
N3 N 0.6869(3) 0.6351(2) 0.1943(2) 0.0155(7) Uani 1 1 d .
C1 C 0.5233(3) 0.9311(3) -0.0905(3) 0.0193(9) Uani 1 1 d .
H1 H 0.4535 0.8932 -0.1089 0.023 Uiso 1 1 calc R
C2 C 0.5204(4) 1.0199(3) -0.1291(3) 0.0221(9) Uani 1 1 d .
H2 H 0.4500 1.0411 -0.1727 0.026 Uiso 1 1 calc R
C3 C 0.6248(3) 1.0765(3) -0.1011(3) 0.0218(9) Uani 1 1 d .
H3 H 0.6252 1.1366 -0.1252 0.026 Uiso 1 1 calc R
C4 C 0.7279(4) 1.0420(3) -0.0369(3) 0.0213(9) Uani 1 1 d .
H4 H 0.7987 1.0789 -0.0181 0.026 Uiso 1 1 calc R
C5 C 0.7266(3) 0.9528(3) -0.0003(3) 0.0169(8) Uani 1 1 d .
C6 C 0.8294(3) 0.9077(3) 0.0678(3) 0.0164(8) Uani 1 1 d .
C7 C 0.9441(3) 0.9525(3) 0.1046(3) 0.0206(9) Uani 1 1 d .
H7 H 0.9566 1.0134 0.0865 0.025 Uiso 1 1 calc R
C8 C 1.0383(3) 0.9054(3) 0.1678(3) 0.0232(10) Uani 1 1 d .
H8 H 1.1140 0.9349 0.1928 0.028 Uiso 1 1 calc R
C9 C 1.0195(3) 0.8148(3) 0.1936(3) 0.0225(9) Uani 1 1 d .
H9 H 1.0828 0.7832 0.2357 0.027 Uiso 1 1 calc R
C10 C 0.9067(3) 0.7704(3) 0.1572(3) 0.0171(8) Uani 1 1 d .
H10 H 0.8959 0.7093 0.1756 0.021 Uiso 1 1 calc R
C11 C 0.8086(3) 0.8152(3) 0.0933(3) 0.0144(8) Uani 1 1 d .
C12 C 0.6660(3) 0.6465(3) 0.1016(3) 0.0140(8) Uani 1 1 d .
C13 C 0.6399(3) 0.5333(3) -0.0290(3) 0.0169(9) Uani 1 1 d .
H13A H 0.5915 0.5836 -0.0650 0.020 Uiso 1 1 calc R
H13B H 0.5891 0.4770 -0.0399 0.020 Uiso 1 1 calc R
C14 C 0.7517(3) 0.5162(3) -0.0632(3) 0.0149(8) Uani 1 1 d .
C15 C 0.8155(3) 0.4314(3) -0.0453(3) 0.0193(9) Uani 1 1 d .
H15 H 0.7907 0.3857 -0.0102 0.023 Uiso 1 1 calc R
C16 C 0.9158(3) 0.4145(3) -0.0792(3) 0.0246(10) Uani 1 1 d .
H16 H 0.9586 0.3579 -0.0663 0.029 Uiso 1 1 calc R
C17 C 0.9519(3) 0.4815(3) -0.1320(3) 0.0234(10) Uani 1 1 d .
H17 H 1.0186 0.4697 -0.1554 0.028 Uiso 1 1 calc R
C18 C 0.8901(4) 0.5661(3) -0.1504(3) 0.0242(10) Uani 1 1 d .
H18 H 0.9146 0.6114 -0.1861 0.029 Uiso 1 1 calc R
C19 C 0.7907(3) 0.5830(3) -0.1148(3) 0.0200(9) Uani 1 1 d .
H19 H 0.7497 0.6404 -0.1261 0.024 Uiso 1 1 calc R
C20 C 0.6803(3) 0.7103(3) 0.2582(3) 0.0162(8) Uani 1 1 d .
H20A H 0.6775 0.7706 0.2275 0.019 Uiso 1 1 calc R
H20B H 0.7541 0.7091 0.3097 0.019 Uiso 1 1 calc R
C21 C 0.5671(3) 0.7004(3) 0.2933(3) 0.0154(8) Uani 1 1 d .
C22 C 0.5771(3) 0.7157(3) 0.3856(3) 0.0178(9) Uani 1 1 d .
H22 H 0.6527 0.7331 0.4256 0.021 Uiso 1 1 calc R
C23 C 0.4737(4) 0.7049(3) 0.4186(3) 0.0214(9) Uani 1 1 d .
H23 H 0.4808 0.7137 0.4807 0.026 Uiso 1 1 calc R
C24 C 0.3613(3) 0.6812(3) 0.3592(3) 0.0211(9) Uani 1 1 d .
H24 H 0.2923 0.6748 0.3811 0.025 Uiso 1 1 calc R
C25 C 0.3504(3) 0.6668(3) 0.2671(3) 0.0224(9) Uani 1 1 d .
H25 H 0.2744 0.6502 0.2272 0.027 Uiso 1 1 calc R
C26 C 0.4532(3) 0.6772(3) 0.2341(3) 0.0208(9) Uani 1 1 d .
H26 H 0.4455 0.6684 0.1720 0.025 Uiso 1 1 calc R
C27 C 0.6869(3) 0.4928(3) 0.1390(3) 0.0174(9) Uani 1 1 d .
H27 H 0.6914 0.4279 0.1330 0.021 Uiso 1 1 calc R
C28 C 0.6985(3) 0.5407(3) 0.2170(3) 0.0163(8) Uani 1 1 d .
H28 H 0.7119 0.5153 0.2755 0.020 Uiso 1 1 calc R

loop_
_atom_site_aniso_label
_atom_site_aniso_U_11
_atom_site_aniso_U_22
_atom_site_aniso_U_33
_atom_site_aniso_U_23
_atom_site_aniso_U_13
_atom_site_aniso_U_12
Pt1 0.01194(7) 0.01395(8) 0.01373(8) -0.00015(7) 0.00396(5) -0.00082(6)
Cl1 0.0123(4) 0.0182(5) 0.0216(5) 0.0011(4) 0.0009(3) -0.0021(4)
N1 0.0143(15) 0.0189(19) 0.0186(18) -0.0008(16) 0.0064(13) -0.0008(13)
N2 0.0132(15) 0.0133(17) 0.0140(16) -0.0014(15) 0.0057(12) -0.0005(12)
N3 0.0138(15) 0.0194(19) 0.0144(17) 0.0004(15) 0.0059(12) 0.0004(13)
C1 0.0193(19) 0.019(2) 0.020(2) 0.0000(19) 0.0059(16) 0.0001(16)
C2 0.023(2) 0.025(2) 0.017(2) 0.0048(19) 0.0035(17) 0.0050(17)
C3 0.033(2) 0.012(2) 0.022(2) 0.0023(19) 0.0094(18) -0.0019(17)
C4 0.024(2) 0.019(2) 0.023(2) -0.0022(19) 0.0087(17) -0.0042(17)
C5 0.0162(18) 0.021(2) 0.016(2) -0.0013(18) 0.0074(15) -0.0012(16)
C6 0.0196(19) 0.016(2) 0.017(2) -0.0032(18) 0.0094(16) -0.0016(15)
C7 0.022(2) 0.018(2) 0.023(2) -0.0007(19) 0.0093(17) -0.0043(16)
C8 0.0130(18) 0.029(3) 0.027(2) -0.005(2) 0.0034(16) -0.0062(17)
C9 0.0149(18) 0.026(3) 0.025(2) -0.001(2) 0.0034(16) 0.0020(17)
C10 0.0153(17) 0.020(2) 0.019(2) 0.0005(19) 0.0087(15) -0.0005(16)
C11 0.0153(17) 0.017(2) 0.0140(19) -0.0048(18) 0.0090(15) -0.0012(15)
C12 0.0069(16) 0.020(2) 0.0153(19) -0.0005(18) 0.0040(14) -0.0003(14)
C13 0.0144(18) 0.022(2) 0.015(2) -0.0053(18) 0.0047(15) -0.0018(15)
C14 0.0133(17) 0.019(2) 0.0115(19) -0.0031(17) 0.0022(14) -0.0006(15)
C15 0.027(2) 0.017(2) 0.016(2) 0.0028(19) 0.0091(16) 0.0024(17)
C16 0.020(2) 0.029(3) 0.023(2) -0.002(2) 0.0033(17) 0.0096(18)
C17 0.0168(19) 0.034(3) 0.020(2) -0.008(2) 0.0059(17) -0.0012(17)
C18 0.028(2) 0.026(3) 0.021(2) -0.001(2) 0.0111(18) -0.0063(18)
C19 0.0169(19) 0.022(2) 0.020(2) -0.0003(19) 0.0025(16) 0.0010(16)
C20 0.0186(18) 0.018(2) 0.0129(19) -0.0021(17) 0.0050(15) -0.0034(15)
C21 0.0174(18) 0.016(2) 0.0132(19) -0.0014(18) 0.0052(15) 0.0015(15)
C22 0.0190(19) 0.014(2) 0.016(2) 0.0013(18) -0.0017(15) 0.0019(15)
C23 0.033(2) 0.019(2) 0.016(2) -0.0016(19) 0.0122(17) 0.0011(17)
C24 0.025(2) 0.016(2) 0.028(2) 0.005(2) 0.0180(18) 0.0051(16)
C25 0.0153(18) 0.026(2) 0.025(2) -0.003(2) 0.0043(16) 0.0012(16)
C26 0.021(2) 0.026(3) 0.014(2) -0.0007(19) 0.0045(16) 0.0004(17)
C27 0.0136(18) 0.019(2) 0.020(2) 0.0032(19) 0.0045(15) 0.0011(15)
C28 0.0143(18) 0.016(2) 0.018(2) 0.0038(18) 0.0031(15) 0.0017(15)

loop_
_atom_type_symbol
_atom_type_description
_atom_type_scat_dispersion_real
_atom_type_scat_dispersion_imag
_atom_type_scat_source
C C 0.0033 0.0016 'International Tables Vol C Tables 4.2.6.8 and 6.1.1.4'
H H 0.0000 0.0000 'International Tables Vol C Tables 4.2.6.8 and 6.1.1.4'
N N 0.0061 0.0033 'International Tables Vol C Tables 4.2.6.8 and 6.1.1.4'
Cl Cl 0.1484 0.1585 'International Tables Vol C Tables 4.2.6.8 and 6.1.1.4'
Pt Pt -1.7033 8.3905 'International Tables Vol C Tables 4.2.6.8 and 6.1.1.4'

loop_
_geom_angle_atom_site_label_1
_geom_angle_atom_site_label_2
_geom_angle_atom_site_label_3
_geom_angle
N1 Pt1 Cl1 94.75(8)
C11 Pt1 Cl1 174.49(12)
C11 Pt1 N1 80.85(14)
C12 Pt1 Cl1 89.95(10)
C12 Pt1 N1 175.29(12)
C12 Pt1 C11 94.44(15)
C1 N1 Pt1 125.8(3)
C1 N1 C5 119.2(4)
C5 N1 Pt1 115.0(3)
C12 N2 C13 124.6(3)
C12 N2 C27 111.4(3)
C27 N2 C13 123.7(3)
C12 N3 C20 124.7(3)
C12 N3 C28 110.3(3)
C28 N3 C20 124.5(3)
N1 C1 H1 118.8
N1 C1 C2 122.3(4)
C2 C1 H1 118.8
C1 C2 H2 120.7
C1 C2 C3 118.6(4)
C3 C2 H2 120.7
C2 C3 H3 120.6
C4 C3 C2 118.9(4)
C4 C3 H3 120.6
C3 C4 H4 119.8
C3 C4 C5 120.4(4)
C5 C4 H4 119.8
N1 C5 C4 120.5(4)
N1 C5 C6 113.5(4)
C4 C5 C6 126.0(3)
C7 C6 C5 122.5(4)
C11 C6 C5 116.3(3)
C11 C6 C7 121.2(4)
C6 C7 H7 120.1
C8 C7 C6 119.7(4)
C8 C7 H7 120.1
C7 C8 H8 120.1
C9 C8 C7 119.8(4)
C9 C8 H8 120.1
C8 C9 H9 119.7
C8 C9 C10 120.5(4)
C10 C9 H9 119.7
C9 C10 H10 119.1
C9 C10 C11 121.7(4)
C11 C10 H10 119.1
C6 C11 Pt1 114.2(3)
C10 C11 Pt1 128.7(3)
C10 C11 C6 117.0(3)
N2 C12 Pt1 130.3(3)
N2 C12 N3 104.3(3)
N3 C12 Pt1 125.4(3)
N2 C13 H13A 108.5
N2 C13 H13B 108.5
N2 C13 C14 115.2(3)
H13A C13 H13B 107.5
C14 C13 H13A 108.5
C14 C13 H13B 108.5
C15 C14 C13 120.5(4)
C19 C14 C13 120.8(4)
C19 C14 C15 118.7(4)
C14 C15 H15 119.8
C16 C15 C14 120.5(4)
C16 C15 H15 119.8
C15 C16 H16 120.0
C17 C16 C15 119.9(4)
C17 C16 H16 120.0
C16 C17 H17 119.8
C16 C17 C18 120.5(4)
C18 C17 H17 119.8
C17 C18 H18 120.4
C17 C18 C19 119.2(4)
C19 C18 H18 120.4
C14 C19 C18 121.2(4)
C14 C19 H19 119.4
C18 C19 H19 119.4
N3 C20 H20A 109.3
N3 C20 H20B 109.3
N3 C20 C21 111.6(3)
H20A C20 H20B 108.0
C21 C20 H20A 109.3
C21 C20 H20B 109.3
C22 C21 C20 119.9(3)
C26 C21 C20 120.7(3)
C26 C21 C22 119.4(3)
C21 C22 H22 120.0
C21 C22 C23 120.0(3)
C23 C22 H22 120.0
C22 C23 H23 120.0
C24 C23 C22 120.0(4)
C24 C23 H23 120.0
C23 C24 H24 119.8
C23 C24 C25 120.3(4)
C25 C24 H24 119.8
C24 C25 H25 120.1
C24 C25 C26 119.8(4)
C26 C25 H25 120.1
C21 C26 C25 120.4(4)
C21 C26 H26 119.8
C25 C26 H26 119.8
N2 C27 H27 126.6
C28 C27 N2 106.8(4)
C28 C27 H27 126.6
N3 C28 H28 126.4
C27 C28 N3 107.2(4)
C27 C28 H28 126.4

loop_
_geom_bond_atom_site_label_1
_geom_bond_atom_site_label_2
_geom_bond_distance
Pt1 Cl1 2.4047(8)
Pt1 N1 2.069(3)
Pt1 C11 1.991(3)
Pt1 C12 1.970(4)
N1 C1 1.349(5)
N1 C5 1.360(5)
N2 C12 1.349(5)
N2 C13 1.476(5)
N2 C27 1.377(5)
N3 C12 1.367(5)
N3 C20 1.457(5)
N3 C28 1.382(5)
C1 H1 0.9300
C1 C2 1.387(6)
C2 H2 0.9300
C2 C3 1.390(5)
C3 H3 0.9300
C3 C4 1.381(5)
C4 H4 0.9300
C4 C5 1.386(6)
C5 C6 1.467(5)
C6 C7 1.408(5)
C6 C11 1.408(6)
C7 H7 0.9300
C7 C8 1.388(5)
C8 H8 0.9300
C8 C9 1.380(6)
C9 H9 0.9300
C9 C10 1.387(5)
C10 H10 0.9300
C10 C11 1.403(5)
C13 H13A 0.9700
C13 H13B 0.9700
C13 C14 1.509(5)
C14 C15 1.391(5)
C14 C19 1.376(6)
C15 H15 0.9300
C15 C16 1.385(5)
C16 H16 0.9300
C16 C17 1.376(6)
C17 H17 0.9300
C17 C18 1.378(6)
C18 H18 0.9300
C18 C19 1.391(5)
C19 H19 0.9300
C20 H20A 0.9700
C20 H20B 0.9700
C20 C21 1.517(5)
C21 C22 1.388(5)
C21 C26 1.385(5)
C22 H22 0.9300
C22 C23 1.396(5)
C23 H23 0.9300
C23 C24 1.376(5)
C24 H24 0.9300
C24 C25 1.381(6)
C25 H25 0.9300
C25 C26 1.390(5)
C26 H26 0.9300
C27 H27 0.9300
C27 C28 1.338(5)
C28 H28 0.9300
